data_4327843
loop_
_publ_author_name
'In\^es Rodrigues'
'Ionut Mihalcea'
'Christophe Volkringer'
'Thierry Loiseau'
'Marc Visseaux'

_publ_section_title
;
 Water-Free Neodymium 2,6-Naphthalenedicarboxylates Coordination Complexes
 and Their Application as Catalysts for Isoprene Polymerization
;
_journal_name_full 'Inorganic Chemistry'
_journal_page_first 483
_journal_page_last 490
_journal_paper_doi 10.1021/ic2019346
_journal_volume 51
_journal_year 2012
_chemical_formula_sum 'C13 H7 N0 Nd O6'
_chemical_formula_weight 403.43
_chemical_name_systematic
;
 ?
;
_space_group_IT_number 14
_symmetry_cell_setting monoclinic
_symmetry_space_group_name_Hall '-P 2ybc'
_symmetry_space_group_name_H-M 'P 1 21/c 1'
_atom_sites_solution_hydrogens geom
_atom_sites_solution_primary direct
_atom_sites_solution_secondary difmap
_audit_creation_method SHELXL-97
_cell_angle_alpha 90.00
_cell_angle_beta 94.070(3)
_cell_angle_gamma 90.00
_cell_formula_units_Z 4
_cell_length_a 13.0575(9)
_cell_length_b 13.0531(9)
_cell_length_c 6.9251(4)
_cell_measurement_reflns_used 9047
_cell_measurement_temperature 293(2)
_cell_measurement_theta_max 32.95
_cell_measurement_theta_min 3.13
_cell_volume 1177.34(13)
_computing_structure_refinement 'SHELXL-97 (Sheldrick, 1997)'
_diffrn_ambient_temperature 293(2)
_diffrn_measured_fraction_theta_full 0.998
_diffrn_measured_fraction_theta_max 0.998
_diffrn_radiation_monochromator graphite
_diffrn_radiation_source 'fine-focus sealed tube'
_diffrn_radiation_type MoK\a
_diffrn_radiation_wavelength 0.71073
_diffrn_reflns_av_R_equivalents 0.0562
_diffrn_reflns_av_sigmaI/netI 0.0301
_diffrn_reflns_limit_h_max 20
_diffrn_reflns_limit_h_min -20
_diffrn_reflns_limit_k_max 20
_diffrn_reflns_limit_k_min -20
_diffrn_reflns_limit_l_max 10
_diffrn_reflns_limit_l_min -10
_diffrn_reflns_number 73399
_diffrn_reflns_theta_full 33.78
_diffrn_reflns_theta_max 33.78
_diffrn_reflns_theta_min 1.56
_exptl_absorpt_coefficient_mu 4.433
_exptl_absorpt_correction_T_max 0.6911
_exptl_absorpt_correction_T_min 0.5025
_exptl_absorpt_correction_type empirical
_exptl_absorpt_process_details empirical
_exptl_crystal_colour pink
_exptl_crystal_density_diffrn 2.276
_exptl_crystal_description plate
_exptl_crystal_F_000 772
_exptl_crystal_size_max 0.18
_exptl_crystal_size_mid 0.16
_exptl_crystal_size_min 0.09
_refine_diff_density_max 1.066
_refine_diff_density_min -1.258
_refine_diff_density_rms 0.327
_refine_ls_extinction_method none
_refine_ls_goodness_of_fit_ref 1.172
_refine_ls_hydrogen_treatment constr
_refine_ls_matrix_type full
_refine_ls_number_parameters 181
_refine_ls_number_reflns 4714
_refine_ls_number_restraints 0
_refine_ls_restrained_S_all 1.172
_refine_ls_R_factor_all 0.0388
_refine_ls_R_factor_gt 0.0246
_refine_ls_shift/su_max 0.001
_refine_ls_shift/su_mean 0.000
_refine_ls_structure_factor_coef Fsqd
_refine_ls_weighting_details 'calc w=1/[\s^2^(Fo^2^)+(0.0447P)^2^+0.1212P] where P=(Fo^2^+2Fc^2^)/3'
_refine_ls_weighting_scheme calc
_refine_ls_wR_factor_gt 0.0614
_refine_ls_wR_factor_ref 0.0832
_reflns_number_gt 3856
_reflns_number_total 4714
_reflns_threshold_expression >2sigma(I)
_cod_data_source_file ic2019346_si_002.cif
_cod_data_source_block Ndndcform
_cod_database_code 4327843

loop_
_symmetry_equiv_pos_as_xyz
'x, y, z'
'-x, y+1/2, -z+1/2'
'-x, -y, -z'
'x, -y-1/2, z-1/2'

loop_
_atom_site_label
_atom_site_type_symbol
_atom_site_fract_x
_atom_site_fract_y
_atom_site_fract_z
_atom_site_U_iso_or_equiv
_atom_site_adp_type
_atom_site_occupancy
_atom_site_symmetry_multiplicity
_atom_site_calc_flag
_atom_site_refinement_flags
Nd1 Nd 0.934170(10) 0.370392(9) 0.09495(2) 0.01432(5) Uani 1 1 d .
O1 O 0.85242(17) 0.37854(15) 0.3828(3) 0.0226(4) Uani 1 1 d .
O2 O 1.10908(18) 0.38575(18) 0.2234(4) 0.0355(6) Uani 1 1 d .
O3 O 0.79178(15) 0.25689(16) 0.0328(3) 0.0251(4) Uani 1 1 d .
O4 O 0.95541(18) 0.55156(16) 0.1768(3) 0.0276(5) Uani 1 1 d .
O5 O 0.98821(17) 0.20756(15) 0.2689(3) 0.0259(4) Uani 1 1 d .
O6 O 0.82468(16) 0.46774(16) -0.1208(3) 0.0296(5) Uani 1 1 d .
C1 C 0.9658(2) 0.6283(2) 0.2846(5) 0.0222(6) Uani 1 1 d .
H1 H 0.9394 0.6270 0.4058 0.027 Uiso 1 1 calc R
C2 C 0.7790(2) 0.1744(2) -0.0581(4) 0.0181(5) Uani 1 1 d .
C3 C 0.6718(2) 0.1358(2) -0.1052(4) 0.0189(5) Uani 1 1 d .
C4 C 0.6573(2) 0.0417(2) -0.2026(4) 0.0226(6) Uani 1 1 d .
H4 H 0.7140 0.0031 -0.2324 0.027 Uiso 1 1 calc R
C5 C 0.5601(2) 0.0066(2) -0.2537(4) 0.0227(6) Uani 1 1 d .
H5 H 0.5512 -0.0562 -0.3161 0.027 Uiso 1 1 calc R
C6 C 0.4736(2) 0.0652(2) -0.2122(4) 0.0186(5) Uani 1 1 d .
C7 C 0.4870(2) 0.1595(2) -0.1105(4) 0.0201(5) Uani 1 1 d .
C8 C 0.3998(2) 0.2171(2) -0.0688(4) 0.0222(6) Uani 1 1 d .
H8 H 0.4082 0.2784 -0.0011 0.027 Uiso 1 1 calc R
C9 C 0.8167(2) 0.5546(2) -0.1999(4) 0.0228(6) Uani 1 1 d .
C10 C 0.3028(2) 0.1837(2) -0.1269(4) 0.0237(6) Uani 1 1 d .
H10 H 0.2462 0.2227 -0.0986 0.028 Uiso 1 1 calc R
C11 C 0.7116(2) 0.5905(2) -0.2704(4) 0.0202(5) Uani 1 1 d .
C12 C 0.3724(2) 0.0321(2) -0.2685(4) 0.0193(5) Uani 1 1 d .
H12 H 0.3626 -0.0300 -0.3327 0.023 Uiso 1 1 calc R
C13 C 0.5887(2) 0.1931(2) -0.0578(4) 0.0211(5) Uani 1 1 d .
H13 H 0.5991 0.2543 0.0093 0.025 Uiso 1 1 calc R

loop_
_atom_site_aniso_label
_atom_site_aniso_U_11
_atom_site_aniso_U_22
_atom_site_aniso_U_33
_atom_site_aniso_U_23
_atom_site_aniso_U_13
_atom_site_aniso_U_12
Nd1 0.01275(8) 0.01076(8) 0.01936(8) 0.00157(5) 0.00053(5) -0.00073(5)
O1 0.0185(10) 0.0259(11) 0.0240(10) -0.0012(8) 0.0058(8) 0.0001(8)
O2 0.0166(10) 0.0325(12) 0.0559(16) 0.0206(12) -0.0087(11) -0.0064(9)
O3 0.0192(10) 0.0230(10) 0.0331(11) -0.0062(9) 0.0025(9) -0.0072(8)
O4 0.0329(12) 0.0158(9) 0.0351(12) -0.0046(9) 0.0087(10) -0.0081(9)
O5 0.0258(11) 0.0159(9) 0.0364(12) 0.0046(9) 0.0041(9) 0.0045(8)
O6 0.0201(10) 0.0255(11) 0.0419(13) 0.0141(10) -0.0071(9) -0.0014(9)
C1 0.0213(14) 0.0204(14) 0.0254(14) -0.0036(11) 0.0042(12) -0.0004(10)
C2 0.0167(12) 0.0184(12) 0.0194(12) 0.0031(10) 0.0032(10) -0.0037(10)
C3 0.0153(12) 0.0229(13) 0.0187(12) 0.0019(10) 0.0025(10) -0.0054(10)
C4 0.0171(13) 0.0237(13) 0.0272(14) -0.0034(12) 0.0036(11) -0.0018(11)
C5 0.0199(13) 0.0204(13) 0.0279(14) -0.0067(11) 0.0025(11) -0.0020(11)
C6 0.0207(13) 0.0158(11) 0.0192(12) -0.0026(10) 0.0013(10) -0.0015(10)
C7 0.0219(13) 0.0187(12) 0.0199(12) 0.0001(11) 0.0020(10) -0.0009(11)
C8 0.0192(13) 0.0192(13) 0.0278(14) -0.0062(11) -0.0002(11) -0.0009(10)
C9 0.0163(13) 0.0225(13) 0.0286(14) 0.0047(11) -0.0046(11) -0.0018(10)
C10 0.0197(13) 0.0212(13) 0.0301(15) -0.0056(12) 0.0020(11) 0.0002(11)
C11 0.0142(12) 0.0222(13) 0.0238(13) 0.0023(11) -0.0014(10) 0.0029(10)
C12 0.0182(12) 0.0170(12) 0.0222(13) -0.0026(10) -0.0007(10) -0.0025(10)
C13 0.0182(12) 0.0213(13) 0.0237(13) -0.0041(11) 0.0016(10) -0.0049(10)

loop_
_atom_type_symbol
_atom_type_description
_atom_type_scat_dispersion_real
_atom_type_scat_dispersion_imag
_atom_type_scat_source
C C 0.0033 0.0016 'International Tables Vol C Tables 4.2.6.8 and 6.1.1.4'
H H 0.0000 0.0000 'International Tables Vol C Tables 4.2.6.8 and 6.1.1.4'
N N 0.0061 0.0033 'International Tables Vol C Tables 4.2.6.8 and 6.1.1.4'
O O 0.0106 0.0060 'International Tables Vol C Tables 4.2.6.8 and 6.1.1.4'
Nd Nd -0.1943 3.0179 'International Tables Vol C Tables 4.2.6.8 and 6.1.1.4'

loop_
_geom_angle_atom_site_label_1
_geom_angle_atom_site_label_2
_geom_angle_atom_site_label_3
_geom_angle
_geom_angle_site_symmetry_1
_geom_angle_site_symmetry_3
O1 Nd1 O6 102.89(8) . .
O1 Nd1 O3 77.57(7) . .
O6 Nd1 O3 77.98(7) . .
O1 Nd1 O2 99.26(9) . .
O6 Nd1 O2 134.94(7) . .
O3 Nd1 O2 145.63(7) . .
O1 Nd1 O4 78.97(7) . .
O6 Nd1 O4 71.33(8) . .
O3 Nd1 O4 135.66(7) . .
O2 Nd1 O4 75.15(8) . .
O1 Nd1 O5 76.06(7) . .
O6 Nd1 O5 153.14(7) . .
O3 Nd1 O5 75.59(7) . .
O2 Nd1 O5 70.51(7) . .
O4 Nd1 O5 133.04(8) . .
O1 Nd1 O5 157.44(7) . 4_565
O6 Nd1 O5 81.47(8) . 4_565
O3 Nd1 O5 81.82(7) . 4_565
O2 Nd1 O5 92.54(9) . 4_565
O4 Nd1 O5 122.89(7) . 4_565
O5 Nd1 O5 90.06(4) . 4_565
O1 Nd1 O4 153.42(7) . 3_765
O6 Nd1 O4 71.34(8) . 3_765
O3 Nd1 O4 124.37(7) . 3_765
O2 Nd1 O4 71.34(8) . 3_765
O4 Nd1 O4 74.60(8) . 3_765
O5 Nd1 O4 121.01(7) . 3_765
O5 Nd1 O4 49.04(7) 4_565 3_765
O1 Nd1 C1 176.62(7) . 3_765
O6 Nd1 C1 74.09(8) . 3_765
O3 Nd1 C1 103.05(7) . 3_765
O2 Nd1 C1 82.12(9) . 3_765
O4 Nd1 C1 98.48(7) . 3_765
O5 Nd1 C1 107.32(7) . 3_765
O5 Nd1 C1 24.67(6) 4_565 3_765
O4 Nd1 C1 24.41(7) 3_765 3_765
O1 Nd1 Nd1 118.02(5) . 3_765
O6 Nd1 Nd1 66.29(5) . 3_765
O3 Nd1 Nd1 143.14(5) . 3_765
O2 Nd1 Nd1 68.67(5) . 3_765
O4 Nd1 Nd1 39.11(5) . 3_765
O5 Nd1 Nd1 138.42(5) . 3_765
O5 Nd1 Nd1 84.16(4) 4_565 3_765
O4 Nd1 Nd1 35.50(5) 3_765 3_765
C1 Nd1 Nd1 59.54(5) 3_765 3_765
C2 O1 Nd1 130.66(19) 4_566 .
C9 O2 Nd1 136.3(2) 3_765 .
C2 O3 Nd1 134.21(18) . .
C1 O4 Nd1 156.8(2) . .
C1 O4 Nd1 94.28(18) . 3_765
Nd1 O4 Nd1 105.40(8) . 3_765
C1 O5 Nd1 132.3(2) 2_745 .
C1 O5 Nd1 95.57(18) 2_745 4_566
Nd1 O5 Nd1 131.05(9) . 4_566
C9 O6 Nd1 141.80(19) . .
O4 C1 O5 120.9(3) . 2_755
O4 C1 Nd1 61.31(16) . 3_765
O5 C1 Nd1 59.76(16) 2_755 3_765
O4 C1 H1 119.5 . .
O5 C1 H1 119.5 2_755 .
Nd1 C1 H1 176.1 3_765 .
O3 C2 O1 123.5(3) . 4_565
O3 C2 C3 119.2(2) . .
O1 C2 C3 117.4(2) 4_565 .
C13 C3 C4 120.4(3) . .
C13 C3 C2 120.3(2) . .
C4 C3 C2 119.2(3) . .
C5 C4 C3 120.4(3) . .
C5 C4 H4 119.8 . .
C3 C4 H4 119.8 . .
C4 C5 C6 120.3(3) . .
C4 C5 H5 119.8 . .
C6 C5 H5 119.8 . .
C5 C6 C12 121.5(2) . .
C5 C6 C7 119.9(3) . .
C12 C6 C7 118.6(2) . .
C8 C7 C13 122.4(3) . .
C8 C7 C6 119.3(3) . .
C13 C7 C6 118.3(3) . .
C10 C8 C7 120.8(3) . .
C10 C8 H8 119.6 . .
C7 C8 H8 119.6 . .
O6 C9 O2 124.8(3) . 3_765
O6 C9 C11 117.9(3) . .
O2 C9 C11 117.3(3) 3_765 .
C8 C10 C11 120.5(3) . 2_644
C8 C10 H10 119.8 . .
C11 C10 H10 119.8 2_644 .
C12 C11 C10 119.6(2) 2_654 2_654
C12 C11 C9 119.2(3) 2_654 .
C10 C11 C9 121.2(3) 2_654 .
C11 C12 C6 121.2(2) 2_644 .
C11 C12 H12 119.4 2_644 .
C6 C12 H12 119.4 . .
C3 C13 C7 120.6(3) . .
C3 C13 H13 119.7 . .
C7 C13 H13 119.7 . .

loop_
_geom_bond_atom_site_label_1
_geom_bond_atom_site_label_2
_geom_bond_distance
_geom_bond_site_symmetry_2
Nd1 O1 2.330(2) .
Nd1 O6 2.364(2) .
Nd1 O3 2.3924(19) .
Nd1 O2 2.400(2) .
Nd1 O4 2.443(2) .
Nd1 O5 2.519(2) .
Nd1 O5 2.619(2) 4_565
Nd1 O4 2.654(2) 3_765
Nd1 C1 3.017(3) 3_765
Nd1 Nd1 4.0564(3) 3_765
O1 C2 1.273(3) 4_566
O2 C9 1.263(4) 3_765
O3 C2 1.252(3) .
O4 C1 1.250(3) .
O4 Nd1 2.654(2) 3_765
O5 C1 1.265(3) 2_745
O5 Nd1 2.619(2) 4_566
O6 C9 1.260(3) .
C1 O5 1.265(3) 2_755
C1 Nd1 3.017(3) 3_765
C1 H1 0.9300 .
C2 O1 1.273(3) 4_565
C2 C3 1.501(4) .
C3 C13 1.377(4) .
C3 C4 1.408(4) .
C4 C5 1.373(4) .
C4 H4 0.9300 .
C5 C6 1.411(4) .
C5 H5 0.9300 .
C6 C12 1.418(4) .
C6 C7 1.423(4) .
C7 C8 1.412(4) .
C7 C13 1.420(4) .
C8 C10 1.372(4) .
C8 H8 0.9300 .
C9 O2 1.263(4) 3_765
C9 C11 1.499(4) .
C10 C11 1.416(4) 2_644
C10 H10 0.9300 .
C11 C12 1.377(4) 2_654
C11 C10 1.416(4) 2_654
C12 C11 1.377(4) 2_644
C12 H12 0.9300 .
C13 H13 0.9300 .
